data_4126223
loop_
_publ_author_name
'Oburn, Shalisa M.'
'Swenson, Dale C.'
'Mariappan, S. V. Santhana'
'MacGillivray, Leonard R.'

_publ_section_title
;
 Supramolecular Construction of an Aldehyde-Cyclobutane via the Solid
 State: Combining Reversible Imine Formation and Metal-Organic
 Self-Assembly.
;
_journal_name_full 'Journal of the American Chemical Society'
_journal_paper_doi 10.1021/jacs.7b04420
_journal_year 2017
_chemical_formula_moiety 'C14 H12 Ag N2, C2 F3 O2'
_chemical_formula_sum 'C16 H12 Ag F3 N2 O2'
_chemical_formula_weight 429.15
_space_group_crystal_system monoclinic
_space_group_IT_number 14
_space_group_name_Hall '-P 2yn'
_space_group_name_H-M_alt 'P 1 21/n 1'
_symmetry_space_group_name_Hall '-P 2yn'
_symmetry_space_group_name_H-M 'P 1 21/n 1'
_atom_sites_solution_hydrogens geom
_atom_sites_solution_primary direct
_cell_angle_alpha 90
_cell_angle_beta 100.070(5)
_cell_angle_gamma 90
_cell_formula_units_Z 4
_cell_length_a 6.9846(13)
_cell_length_b 12.927(3)
_cell_length_c 17.932(4)
_cell_measurement_reflns_used 1438
_cell_measurement_temperature 296(2)
_cell_measurement_theta_max 32.83
_cell_measurement_theta_min 5.588
_cell_volume 1594.1(6)
_computing_cell_refinement 'apexII (Bruker AXS, 2010)'
_computing_data_collection 'apexII (Bruker AXS, 2010)'
_computing_data_reduction 'apexII (Bruker AXS, 2010)'
_computing_molecular_graphics 'Olex2 (Dolomanov et al., 2009)'
_computing_publication_material 'Olex2 (Dolomanov et al., 2009)'
_computing_structure_refinement 'ShelXL (Sheldrick, 2015)'
_computing_structure_solution 'ShelXT (Sheldrick, 2015)'
_diffrn_ambient_temperature 296.15
_diffrn_measured_fraction_theta_full 0.998
_diffrn_measured_fraction_theta_max 0.998
_diffrn_measurement_device_type 'Bruker Nonius Apex II Kappa'
_diffrn_measurement_method 'CCD phi and omega scans'
_diffrn_radiation_type MoK\a
_diffrn_radiation_wavelength 0.71073
_diffrn_reflns_av_R_equivalents 0.1392
_diffrn_reflns_av_unetI/netI 0.0984
_diffrn_reflns_Laue_measured_fraction_full 0.998
_diffrn_reflns_Laue_measured_fraction_max 0.998
_diffrn_reflns_limit_h_max 5
_diffrn_reflns_limit_h_min -7
_diffrn_reflns_limit_k_max 13
_diffrn_reflns_limit_k_min -13
_diffrn_reflns_limit_l_max 19
_diffrn_reflns_limit_l_min -19
_diffrn_reflns_number 18201
_diffrn_reflns_point_group_measured_fraction_full 0.998
_diffrn_reflns_point_group_measured_fraction_max 0.998
_diffrn_reflns_theta_full 22.491
_diffrn_reflns_theta_max 22.491
_diffrn_reflns_theta_min 2.307
_exptl_absorpt_coefficient_mu 1.307
_exptl_absorpt_correction_type multi-scan
_exptl_absorpt_process_details
;
SADABS-2014/5 (Bruker,2014/5) was used for absorption correction.
The Ratio of minimum to maximum transmission is 0.872.
;
_exptl_crystal_colour colorless
_exptl_crystal_density_diffrn 1.788
_exptl_crystal_description needle-like
_exptl_crystal_F_000 848
_exptl_crystal_recrystallization_method '3:1 ethylacetate:acetonitrile'
_exptl_crystal_size_max 0.14
_exptl_crystal_size_mid 0.03
_exptl_crystal_size_min 0.02
_exptl_transmission_factor_max 0.900
_exptl_transmission_factor_min 0.772
_refine_diff_density_max 0.451
_refine_diff_density_min -0.652
_refine_diff_density_rms 0.097
_refine_ls_extinction_method none
_refine_ls_goodness_of_fit_ref 1.008
_refine_ls_hydrogen_treatment constr
_refine_ls_matrix_type full
_refine_ls_number_parameters 217
_refine_ls_number_reflns 2081
_refine_ls_number_restraints 0
_refine_ls_restrained_S_all 1.008
_refine_ls_R_factor_all 0.1292
_refine_ls_R_factor_gt 0.0533
_refine_ls_shift/su_max 0.000
_refine_ls_shift/su_mean 0.000
_refine_ls_structure_factor_coef Fsqd
_refine_ls_weighting_details 'w=1/[\s^2^(Fo^2^)+(0.0530P)^2^] where P=(Fo^2^+2Fc^2^)/3'
_refine_ls_weighting_scheme calc
_refine_ls_wR_factor_gt 0.0968
_refine_ls_wR_factor_ref 0.1209
_reflns_Friedel_coverage 0.000
_reflns_number_gt 1125
_reflns_number_total 2081
_reflns_threshold_expression 'I > 2\s(I)'
_cod_data_source_file ja7b04420_si_002.cif
_cod_data_source_block '[Ag(cpi)CO2CF3]n'
_cod_database_code 4126223
_shelx_space_group_comment
;
The symmetry employed for this shelxl refinement is uniquely defined
by the following loop, which should always be used as a source of
symmetry information in preference to the above space-group names.
They are only intended as comments.
;
_shelx_estimated_absorpt_t_max 0.974
_shelx_estimated_absorpt_t_min 0.838
_olex2_refinement_description
;
1. Fixed Uiso
 At 1.2 times of:
  All C(H) groups
2.a Aromatic/amide H refined with riding coordinates:
 C4(H4), C5(H5), C7(H7), C8(H8), C9(H9), C10(H10), C11(H11), C13(H13),
 C14(H14), C15(H15), C16(H16), C17(H17)
;
_olex2_submission_special_instructions 'No special instructions were received'

loop_
_space_group_symop_operation_xyz
'x, y, z'
'-x+1/2, y+1/2, -z+1/2'
'-x, -y, -z'
'x-1/2, -y-1/2, z-1/2'

loop_
_atom_site_label
_atom_site_type_symbol
_atom_site_fract_x
_atom_site_fract_y
_atom_site_fract_z
_atom_site_U_iso_or_equiv
_atom_site_adp_type
_atom_site_occupancy
_atom_site_site_symmetry_order
_atom_site_calc_flag
_atom_site_refinement_flags_posn
Ag1 Ag 0.79942(12) 0.58209(6) 0.36379(4) 0.0624(4) Uani 1 1 d .
N2 N 0.7414(9) 0.4228(5) 0.3995(4) 0.0411(17) Uani 1 1 d .
N6 N 0.6820(11) 0.1912(6) 0.2318(5) 0.049(2) Uani 1 1 d .
C3 C 0.7156(12) 0.3414(7) 0.3450(5) 0.040(2) Uani 1 1 d .
C4 C 0.6626(13) 0.3658(7) 0.2723(6) 0.050(3) Uani 1 1 d .
H4 H 0.637280 0.434487 0.258467 0.060 Uiso 1 1 calc R
C5 C 0.6448(13) 0.2906(8) 0.2176(5) 0.052(3) Uani 1 1 d .
H5 H 0.604299 0.310416 0.167428 0.062 Uiso 1 1 calc R
C7 C 0.7377(14) 0.1693(7) 0.3049(6) 0.057(3) Uani 1 1 d .
H7 H 0.768547 0.100767 0.317407 0.068 Uiso 1 1 calc R
C8 C 0.7536(12) 0.2379(8) 0.3627(5) 0.056(3) Uani 1 1 d .
H8 H 0.788861 0.216349 0.412679 0.067 Uiso 1 1 calc R
C9 C 0.7258(11) 0.4011(7) 0.4683(5) 0.044(2) Uani 1 1 d .
H9 H 0.691851 0.334077 0.479614 0.053 Uiso 1 1 calc R
C10 C 0.7585(11) 0.4760(7) 0.5282(5) 0.042(2) Uani 1 1 d .
H10 H 0.789890 0.543393 0.516698 0.051 Uiso 1 1 calc R
C11 C 0.7460(12) 0.4531(7) 0.5995(5) 0.046(2) Uani 1 1 d .
H11 H 0.712002 0.385151 0.608043 0.055 Uiso 1 1 calc R
C12 C 0.7781(12) 0.5199(8) 0.6660(6) 0.046(3) Uani 1 1 d .
C13 C 0.7939(15) 0.4811(8) 0.7377(7) 0.067(3) Uani 1 1 d .
H13 H 0.779638 0.410358 0.744629 0.080 Uiso 1 1 calc R
C14 C 0.8306(18) 0.5452(11) 0.7999(7) 0.086(4) Uani 1 1 d .
H14 H 0.841993 0.516817 0.848134 0.103 Uiso 1 1 calc R
C15 C 0.8502(15) 0.6475(12) 0.7924(7) 0.078(4) Uani 1 1 d .
H15 H 0.873511 0.689469 0.835160 0.093 Uiso 1 1 calc R
C16 C 0.8360(14) 0.6905(9) 0.7217(7) 0.071(3) Uani 1 1 d .
H16 H 0.850791 0.761393 0.716129 0.085 Uiso 1 1 calc R
C17 C 0.7983(13) 0.6252(8) 0.6572(6) 0.053(3) Uani 1 1 d .
H17 H 0.787316 0.653367 0.608951 0.064 Uiso 1 1 calc R
O18 O 0.9212(11) 0.7310(6) 0.4673(4) 0.079(2) Uani 1 1 d .
O19 O 0.6053(11) 0.7135(6) 0.4354(4) 0.083(2) Uani 1 1 d .
C20 C 0.751(2) 0.7578(8) 0.4645(5) 0.057(3) Uani 1 1 d .
F3 F 0.7230(19) 0.9381(6) 0.4556(6) 0.181(5) Uani 1 1 d .
F4 F 0.8430(17) 0.8828(7) 0.5602(5) 0.189(5) Uani 1 1 d .
C0AA C 0.727(3) 0.8615(11) 0.4990(9) 0.094(4) Uani 1 1 d .
F6 F 0.5584(18) 0.8718(8) 0.5183(8) 0.221(6) Uani 1 1 d .

loop_
_atom_site_aniso_label
_atom_site_aniso_U_11
_atom_site_aniso_U_22
_atom_site_aniso_U_33
_atom_site_aniso_U_23
_atom_site_aniso_U_13
_atom_site_aniso_U_12
Ag1 0.0954(6) 0.0387(5) 0.0550(5) 0.0054(5) 0.0181(4) 0.0020(5)
N2 0.037(4) 0.044(5) 0.041(5) -0.005(5) 0.006(4) 0.001(4)
N6 0.057(6) 0.035(5) 0.053(6) 0.000(4) 0.009(4) 0.004(4)
C3 0.042(6) 0.038(7) 0.038(7) -0.008(5) 0.004(5) -0.001(5)
C4 0.065(7) 0.031(6) 0.056(7) -0.002(6) 0.019(6) 0.001(5)
C5 0.055(7) 0.058(8) 0.041(6) 0.009(6) 0.007(5) 0.002(6)
C7 0.087(8) 0.030(6) 0.052(7) -0.005(6) 0.008(6) 0.001(5)
C8 0.063(7) 0.059(7) 0.044(6) 0.002(6) 0.003(5) -0.007(6)
C9 0.031(5) 0.038(6) 0.062(7) -0.009(6) 0.004(5) -0.002(5)
C10 0.045(6) 0.039(6) 0.041(6) 0.001(5) 0.002(5) -0.001(5)
C11 0.040(6) 0.040(6) 0.055(7) -0.004(5) 0.004(5) 0.001(5)
C12 0.042(6) 0.046(7) 0.052(8) 0.002(6) 0.015(5) -0.001(5)
C13 0.078(8) 0.064(8) 0.057(8) 0.009(7) 0.008(6) 0.003(6)
C14 0.115(11) 0.097(10) 0.044(8) -0.006(8) 0.014(7) 0.010(9)
C15 0.061(8) 0.114(12) 0.053(9) -0.026(9) -0.003(7) 0.007(8)
C16 0.061(8) 0.067(8) 0.086(9) -0.023(8) 0.020(7) -0.010(6)
C17 0.048(6) 0.063(7) 0.049(7) -0.005(6) 0.013(5) 0.006(6)
O18 0.072(6) 0.090(6) 0.070(5) 0.001(4) 0.002(4) 0.027(5)
O19 0.078(6) 0.064(5) 0.100(6) -0.008(4) -0.005(5) -0.018(5)
C20 0.086(10) 0.045(8) 0.039(7) 0.008(6) 0.011(7) 0.013(8)
F3 0.325(15) 0.048(5) 0.160(9) -0.001(5) 0.014(9) 0.005(6)
F4 0.242(11) 0.132(8) 0.152(8) -0.100(6) -0.078(8) 0.074(7)
C0AA 0.125(13) 0.074(11) 0.086(11) -0.035(9) 0.023(10) 0.016(10)
F6 0.201(11) 0.151(9) 0.353(17) -0.118(10) 0.161(12) 0.005(7)

loop_
_atom_type_symbol
_atom_type_description
_atom_type_scat_dispersion_real
_atom_type_scat_dispersion_imag
_atom_type_scat_source
C C 0.0033 0.0016 'International Tables Vol C Tables 4.2.6.8 and 6.1.1.4'
H H 0.0000 0.0000 'International Tables Vol C Tables 4.2.6.8 and 6.1.1.4'
Ag Ag -0.8971 1.1015 'International Tables Vol C Tables 4.2.6.8 and 6.1.1.4'
F F 0.0171 0.0103 'International Tables Vol C Tables 4.2.6.8 and 6.1.1.4'
N N 0.0061 0.0033 'International Tables Vol C Tables 4.2.6.8 and 6.1.1.4'
O O 0.0106 0.0060 'International Tables Vol C Tables 4.2.6.8 and 6.1.1.4'

loop_
_geom_angle_atom_site_label_1
_geom_angle_atom_site_label_2
_geom_angle_atom_site_label_3
_geom_angle
_geom_angle_site_symmetry_3
N2 Ag1 N6 147.6(3) 2_655
C3 N2 Ag1 119.7(6) .
C9 N2 Ag1 122.0(6) .
C9 N2 C3 118.3(8) .
C5 N6 Ag1 119.8(7) 2_645
C5 N6 C7 114.1(8) .
C7 N6 Ag1 125.0(6) 2_645
C4 C3 N2 118.5(9) .
C4 C3 C8 117.5(9) .
C8 C3 N2 123.9(9) .
C3 C4 H4 119.7 .
C3 C4 C5 120.5(9) .
C5 C4 H4 119.7 .
N6 C5 C4 124.0(9) .
N6 C5 H5 118.0 .
C4 C5 H5 118.0 .
N6 C7 H7 117.1 .
N6 C7 C8 125.9(9) .
C8 C7 H7 117.1 .
C3 C8 H8 121.0 .
C7 C8 C3 118.0(9) .
C7 C8 H8 121.0 .
N2 C9 H9 118.6 .
N2 C9 C10 122.7(9) .
C10 C9 H9 118.6 .
C9 C10 H10 118.6 .
C11 C10 C9 122.7(9) .
C11 C10 H10 118.6 .
C10 C11 H11 115.5 .
C10 C11 C12 128.9(9) .
C12 C11 H11 115.5 .
C13 C12 C11 121.9(10) .
C13 C12 C17 118.5(10) .
C17 C12 C11 119.6(9) .
C12 C13 H13 119.6 .
C12 C13 C14 120.9(10) .
C14 C13 H13 119.6 .
C13 C14 H14 119.3 .
C15 C14 C13 121.4(11) .
C15 C14 H14 119.3 .
C14 C15 H15 120.0 .
C14 C15 C16 120.0(11) .
C16 C15 H15 120.0 .
C15 C16 H16 120.5 .
C15 C16 C17 119.1(11) .
C17 C16 H16 120.5 .
C12 C17 C16 120.1(10) .
C12 C17 H17 119.9 .
C16 C17 H17 119.9 .
O18 C20 C0AA 114.5(12) .
O19 C20 O18 128.4(11) .
O19 C20 C0AA 117.0(12) .
F3 C0AA C20 116.2(12) .
F3 C0AA F4 107.8(14) .
F3 C0AA F6 99.4(14) .
F4 C0AA C20 116.5(13) .
F4 C0AA F6 102.6(13) .
F6 C0AA C20 112.2(13) .

loop_
_geom_bond_atom_site_label_1
_geom_bond_atom_site_label_2
_geom_bond_distance
_geom_bond_site_symmetry_2
Ag1 N2 2.215(7) .
Ag1 N6 2.241(7) 2_655
N2 C3 1.426(10) .
N2 C9 1.288(10) .
N6 C5 1.327(10) .
N6 C7 1.331(10) .
C3 C4 1.329(11) .
C3 C8 1.391(12) .
C4 H4 0.9300 .
C4 C5 1.373(12) .
C5 H5 0.9300 .
C7 H7 0.9300 .
C7 C8 1.353(11) .
C8 H8 0.9300 .
C9 H9 0.9300 .
C9 C10 1.434(11) .
C10 H10 0.9300 .
C10 C11 1.329(11) .
C11 H11 0.9300 .
C11 C12 1.459(12) .
C12 C13 1.367(12) .
C12 C17 1.380(12) .
C13 H13 0.9300 .
C13 C14 1.377(13) .
C14 H14 0.9300 .
C14 C15 1.339(15) .
C15 H15 0.9300 .
C15 C16 1.372(13) .
C16 H16 0.9300 .
C16 C17 1.418(12) .
C17 H17 0.9300 .
O18 C20 1.228(12) .
O19 C20 1.206(12) .
C20 C0AA 1.498(15) .
F3 C0AA 1.256(14) .
F4 C0AA 1.275(14) .
C0AA F6 1.291(15) .

loop_
_geom_torsion_atom_site_label_1
_geom_torsion_atom_site_label_2
_geom_torsion_atom_site_label_3
_geom_torsion_atom_site_label_4
_geom_torsion
_geom_torsion_site_symmetry_1
Ag1 N2 C3 C4 -22.2(10) .
Ag1 N2 C3 C8 153.9(7) .
Ag1 N2 C9 C10 -4.7(11) .
Ag1 N6 C5 C4 -168.6(7) 2_645
Ag1 N6 C7 C8 170.0(7) 2_645
N2 C3 C4 C5 176.9(8) .
N2 C3 C8 C7 -174.9(8) .
N2 C9 C10 C11 -178.7(8) .
N6 C7 C8 C3 -2.5(15) .
C3 N2 C9 C10 176.8(7) .
C3 C4 C5 N6 -1.6(15) .
C4 C3 C8 C7 1.2(13) .
C5 N6 C7 C8 1.6(14) .
C7 N6 C5 C4 0.5(14) .
C8 C3 C4 C5 0.6(14) .
C9 N2 C3 C4 156.3(8) .
C9 N2 C3 C8 -27.6(12) .
C9 C10 C11 C12 178.9(8) .
C10 C11 C12 C13 -168.0(9) .
C10 C11 C12 C17 10.3(14) .
C11 C12 C13 C14 177.8(9) .
C11 C12 C17 C16 -177.9(8) .
C12 C13 C14 C15 0.6(19) .
C13 C12 C17 C16 0.4(14) .
C13 C14 C15 C16 -1(2) .
C14 C15 C16 C17 0.7(18) .
C15 C16 C17 C12 -0.5(15) .
C17 C12 C13 C14 -0.5(16) .
O18 C20 C0AA F3 88.7(17) .
O18 C20 C0AA F4 -40.1(18) .
O18 C20 C0AA F6 -157.9(13) .
O19 C20 C0AA F3 -88.6(17) .
O19 C20 C0AA F4 142.7(14) .
O19 C20 C0AA F6 24.9(18) .
